data_4134959
loop_
_publ_author_name
'Gosselin, Eric J.'
'Decker, Gerald E.'
'Antonio, Alexandra M.'
'Lorzing, Gregory R.'
'Yap, Glenn P. A.'
'Bloch, Eric D.'

_publ_section_title
;
 A Charged Coordination Cage-Based Porous Salt.
;
_journal_issue 21
_journal_name_full 'Journal of the American Chemical Society'
_journal_page_first 9594
_journal_page_last 9598
_journal_paper_doi 10.1021/jacs.0c02806
_journal_volume 142
_journal_year 2020
_chemical_formula_moiety 'C120 H120 O40 Zr12, 4(Cl)'
_chemical_formula_sum 'C120 H120 Cl4 O40 Zr12'
_chemical_formula_weight 3438.59
_space_group_crystal_system cubic
_space_group_IT_number 225
_space_group_name_Hall '-F 4 2 3'
_space_group_name_H-M_alt 'F m -3 m'
_atom_sites_solution_hydrogens geom
_atom_sites_solution_primary iterative
_atom_sites_solution_secondary difmap
_audit_creation_method SHELXL-2018/3
_cell_angle_alpha 90
_cell_angle_beta 90
_cell_angle_gamma 90
_cell_formula_units_Z 8
_cell_length_a 36.587(4)
_cell_length_b 36.587(4)
_cell_length_c 36.587(4)
_cell_measurement_reflns_used 1346
_cell_measurement_temperature 200(2)
_cell_measurement_theta_max 33.63
_cell_measurement_theta_min 4.01
_cell_volume 48976(9)
_computing_cell_refinement 'Bruker SAINT'
_computing_data_collection 'Bruker APEX2'
_computing_data_reduction 'Bruker SAINT'
_computing_molecular_graphics 'Bruker SHELXTL'
_computing_publication_material 'Bruker SHELXTL'
_computing_structure_refinement 'SHELXL-2018/3 (Sheldrick, 2018)'
_computing_structure_solution 'SHELXS-97 (Sheldrick 2008)'
_diffrn_ambient_temperature 200(2)
_diffrn_detector_area_resol_mean 8.33
_diffrn_measured_fraction_theta_full 0.993
_diffrn_measured_fraction_theta_max 0.993
_diffrn_measurement_device_type 'Bruker AXS APEX diffractometer'
_diffrn_measurement_method '\f and \w scans'
_diffrn_radiation_type CuK\a
_diffrn_radiation_wavelength 1.54178
_diffrn_reflns_av_R_equivalents 0.0642
_diffrn_reflns_av_unetI/netI 0.0230
_diffrn_reflns_Laue_measured_fraction_full 0.993
_diffrn_reflns_Laue_measured_fraction_max 0.993
_diffrn_reflns_limit_h_max 26
_diffrn_reflns_limit_h_min -26
_diffrn_reflns_limit_k_max 25
_diffrn_reflns_limit_k_min -24
_diffrn_reflns_limit_l_max 24
_diffrn_reflns_limit_l_min -18
_diffrn_reflns_number 8337
_diffrn_reflns_point_group_measured_fraction_full 0.993
_diffrn_reflns_point_group_measured_fraction_max 0.993
_diffrn_reflns_theta_full 33.853
_diffrn_reflns_theta_max 33.853
_diffrn_reflns_theta_min 2.091
_exptl_absorpt_coefficient_mu 4.763
_exptl_absorpt_correction_T_max 0.7467
_exptl_absorpt_correction_T_min 0.5908
_exptl_absorpt_correction_type multi-scan
_exptl_absorpt_process_details
; 
PROBLEM: The value of sine(theta_max)/wavelength is less than 0.550 
RESPONSE: As in similar MOPS, this compound consistently deposits 
as weakly diffracting crystals. 
;
_exptl_crystal_colour colourless
_exptl_crystal_density_diffrn 0.933
_exptl_crystal_description block
_exptl_crystal_F_000 13664
_exptl_crystal_size_max 0.1
_exptl_crystal_size_mid 0.1
_exptl_crystal_size_min 0.1
_refine_diff_density_max 0.388
_refine_diff_density_min -0.314
_refine_diff_density_rms 0.069
_refine_ls_extinction_method none
_refine_ls_goodness_of_fit_ref 1.076
_refine_ls_hydrogen_treatment constr
_refine_ls_matrix_type full
_refine_ls_number_parameters 49
_refine_ls_number_reflns 548
_refine_ls_number_restraints 25
_refine_ls_restrained_S_all 1.058
_refine_ls_R_factor_all 0.0905
_refine_ls_R_factor_gt 0.0721
_refine_ls_shift/su_max 0.000
_refine_ls_shift/su_mean 0.000
_refine_ls_structure_factor_coef Fsqd
_refine_ls_weighting_details 'w=1/[\s^2^(Fo^2^)+(0.1286P)^2^+1501.8511P] where P=(Fo^2^+2Fc^2^)/3'
_refine_ls_weighting_scheme calc
_refine_ls_wR_factor_gt 0.2016
_refine_ls_wR_factor_ref 0.2275
_reflns_Friedel_coverage 0.000
_reflns_number_gt 414
_reflns_number_total 548
_reflns_threshold_expression 'I > 2\s(I)'
_cod_data_source_file ja0c02806_si_002.cif
_cod_data_source_block eric171_sq
_cod_depositor_comments 'Adding full bibliography for 4134956--4134960.cif.'
_cod_original_cell_volume 48976(17)
_cod_database_code 4134959
_shelx_shelxl_version_number 2018/3
_shelx_space_group_comment
; 
The symmetry employed for this shelxl refinement is uniquely defined 
by the following loop, which should always be used as a source of 
symmetry information in preference to the above space-group names. 
They are only intended as comments. 
;

loop_
_space_group_symop_operation_xyz
'x, y, z'
'-x, -y, z'
'-x, y, -z'
'x, -y, -z'
'z, x, y'
'z, -x, -y'
'-z, -x, y'
'-z, x, -y'
'y, z, x'
'-y, z, -x'
'y, -z, -x'
'-y, -z, x'
'y, x, -z'
'-y, -x, -z'
'y, -x, z'
'-y, x, z'
'x, z, -y'
'-x, z, y'
'-x, -z, -y'
'x, -z, y'
'z, y, -x'
'z, -y, x'
'-z, y, x'
'-z, -y, -x'
'x, y+1/2, z+1/2'
'-x, -y+1/2, z+1/2'
'-x, y+1/2, -z+1/2'
'x, -y+1/2, -z+1/2'
'z, x+1/2, y+1/2'
'z, -x+1/2, -y+1/2'
'-z, -x+1/2, y+1/2'
'-z, x+1/2, -y+1/2'
'y, z+1/2, x+1/2'
'-y, z+1/2, -x+1/2'
'y, -z+1/2, -x+1/2'
'-y, -z+1/2, x+1/2'
'y, x+1/2, -z+1/2'
'-y, -x+1/2, -z+1/2'
'y, -x+1/2, z+1/2'
'-y, x+1/2, z+1/2'
'x, z+1/2, -y+1/2'
'-x, z+1/2, y+1/2'
'-x, -z+1/2, -y+1/2'
'x, -z+1/2, y+1/2'
'z, y+1/2, -x+1/2'
'z, -y+1/2, x+1/2'
'-z, y+1/2, x+1/2'
'-z, -y+1/2, -x+1/2'
'x+1/2, y, z+1/2'
'-x+1/2, -y, z+1/2'
'-x+1/2, y, -z+1/2'
'x+1/2, -y, -z+1/2'
'z+1/2, x, y+1/2'
'z+1/2, -x, -y+1/2'
'-z+1/2, -x, y+1/2'
'-z+1/2, x, -y+1/2'
'y+1/2, z, x+1/2'
'-y+1/2, z, -x+1/2'
'y+1/2, -z, -x+1/2'
'-y+1/2, -z, x+1/2'
'y+1/2, x, -z+1/2'
'-y+1/2, -x, -z+1/2'
'y+1/2, -x, z+1/2'
'-y+1/2, x, z+1/2'
'x+1/2, z, -y+1/2'
'-x+1/2, z, y+1/2'
'-x+1/2, -z, -y+1/2'
'x+1/2, -z, y+1/2'
'z+1/2, y, -x+1/2'
'z+1/2, -y, x+1/2'
'-z+1/2, y, x+1/2'
'-z+1/2, -y, -x+1/2'
'x+1/2, y+1/2, z'
'-x+1/2, -y+1/2, z'
'-x+1/2, y+1/2, -z'
'x+1/2, -y+1/2, -z'
'z+1/2, x+1/2, y'
'z+1/2, -x+1/2, -y'
'-z+1/2, -x+1/2, y'
'-z+1/2, x+1/2, -y'
'y+1/2, z+1/2, x'
'-y+1/2, z+1/2, -x'
'y+1/2, -z+1/2, -x'
'-y+1/2, -z+1/2, x'
'y+1/2, x+1/2, -z'
'-y+1/2, -x+1/2, -z'
'y+1/2, -x+1/2, z'
'-y+1/2, x+1/2, z'
'x+1/2, z+1/2, -y'
'-x+1/2, z+1/2, y'
'-x+1/2, -z+1/2, -y'
'x+1/2, -z+1/2, y'
'z+1/2, y+1/2, -x'
'z+1/2, -y+1/2, x'
'-z+1/2, y+1/2, x'
'-z+1/2, -y+1/2, -x'
'-x, -y, -z'
'x, y, -z'
'x, -y, z'
'-x, y, z'
'-z, -x, -y'
'-z, x, y'
'z, x, -y'
'z, -x, y'
'-y, -z, -x'
'y, -z, x'
'-y, z, x'
'y, z, -x'
'-y, -x, z'
'y, x, z'
'-y, x, -z'
'y, -x, -z'
'-x, -z, y'
'x, -z, -y'
'x, z, y'
'-x, z, -y'
'-z, -y, x'
'-z, y, -x'
'z, -y, -x'
'z, y, x'
'-x, -y+1/2, -z+1/2'
'x, y+1/2, -z+1/2'
'x, -y+1/2, z+1/2'
'-x, y+1/2, z+1/2'
'-z, -x+1/2, -y+1/2'
'-z, x+1/2, y+1/2'
'z, x+1/2, -y+1/2'
'z, -x+1/2, y+1/2'
'-y, -z+1/2, -x+1/2'
'y, -z+1/2, x+1/2'
'-y, z+1/2, x+1/2'
'y, z+1/2, -x+1/2'
'-y, -x+1/2, z+1/2'
'y, x+1/2, z+1/2'
'-y, x+1/2, -z+1/2'
'y, -x+1/2, -z+1/2'
'-x, -z+1/2, y+1/2'
'x, -z+1/2, -y+1/2'
'x, z+1/2, y+1/2'
'-x, z+1/2, -y+1/2'
'-z, -y+1/2, x+1/2'
'-z, y+1/2, -x+1/2'
'z, -y+1/2, -x+1/2'
'z, y+1/2, x+1/2'
'-x+1/2, -y, -z+1/2'
'x+1/2, y, -z+1/2'
'x+1/2, -y, z+1/2'
'-x+1/2, y, z+1/2'
'-z+1/2, -x, -y+1/2'
'-z+1/2, x, y+1/2'
'z+1/2, x, -y+1/2'
'z+1/2, -x, y+1/2'
'-y+1/2, -z, -x+1/2'
'y+1/2, -z, x+1/2'
'-y+1/2, z, x+1/2'
'y+1/2, z, -x+1/2'
'-y+1/2, -x, z+1/2'
'y+1/2, x, z+1/2'
'-y+1/2, x, -z+1/2'
'y+1/2, -x, -z+1/2'
'-x+1/2, -z, y+1/2'
'x+1/2, -z, -y+1/2'
'x+1/2, z, y+1/2'
'-x+1/2, z, -y+1/2'
'-z+1/2, -y, x+1/2'
'-z+1/2, y, -x+1/2'
'z+1/2, -y, -x+1/2'
'z+1/2, y, x+1/2'
'-x+1/2, -y+1/2, -z'
'x+1/2, y+1/2, -z'
'x+1/2, -y+1/2, z'
'-x+1/2, y+1/2, z'
'-z+1/2, -x+1/2, -y'
'-z+1/2, x+1/2, y'
'z+1/2, x+1/2, -y'
'z+1/2, -x+1/2, y'
'-y+1/2, -z+1/2, -x'
'y+1/2, -z+1/2, x'
'-y+1/2, z+1/2, x'
'y+1/2, z+1/2, -x'
'-y+1/2, -x+1/2, z'
'y+1/2, x+1/2, z'
'-y+1/2, x+1/2, -z'
'y+1/2, -x+1/2, -z'
'-x+1/2, -z+1/2, y'
'x+1/2, -z+1/2, -y'
'x+1/2, z+1/2, y'
'-x+1/2, z+1/2, -y'
'-z+1/2, -y+1/2, x'
'-z+1/2, y+1/2, -x'
'z+1/2, -y+1/2, -x'
'z+1/2, y+1/2, x'

loop_
_atom_site_label
_atom_site_type_symbol
_atom_site_fract_x
_atom_site_fract_y
_atom_site_fract_z
_atom_site_U_iso_or_equiv
_atom_site_adp_type
_atom_site_occupancy
_atom_site_site_symmetry_order
_atom_site_calc_flag
_atom_site_refinement_flags_posn
_atom_site_refinement_flags_adp
_atom_site_refinement_flags_occupancy
_atom_site_disorder_assembly
_atom_site_disorder_group
Zr1 Zr 0.39010(5) 0.67459(7) 0.60990(5) 0.1222(19) Uiso 1 2 d S . P . .
Cl1 Cl 0.3892(3) 0.6108(3) 0.500000 0.153(7) Uiso 0.6667 4 d S . P . .
O1 O 0.3560(5) 0.6440(5) 0.6440(5) 0.138(11) Uiso 1 6 d S . P . .
O2 O 0.3646(3) 0.6354(3) 0.5761(4) 0.127(6) Uiso 1 2 d S . P . .
H2 H 0.369590 0.630410 0.551112 0.152 Uiso 1 2 calc R U P . .
O3 O 0.3958(3) 0.7051(3) 0.6610(3) 0.128(4) Uiso 1 1 d . U . . .
C1 C 0.4490(5) 0.6844(5) 0.5766(5) 0.158(8) Uiso 1 1 d . U . . .
H1 H 0.469983 0.666938 0.577148 0.190 Uiso 1 1 calc R U . . .
C2 C 0.4456(5) 0.7144(5) 0.5999(5) 0.150(7) Uiso 1 1 d . U . . .
H2A H 0.463467 0.723441 0.618470 0.180 Uiso 1 1 calc R U . . .
C3 C 0.4142(5) 0.7328(8) 0.5858(5) 0.152(9) Uiso 1 2 d S U P . .
H3 H 0.405915 0.757447 0.594085 0.182 Uiso 1 2 calc R U P . .
C4 C 0.3958(6) 0.6931(5) 0.6931(5) 0.116(7) Uiso 1 2 d S U P . .
C5 C 0.3960(5) 0.7216(12) 0.7277(11) 0.115(8) Uiso 0.25 1 d DG U P A -1
C6 C 0.4047(6) 0.7165(11) 0.7643(12) 0.123(10) Uiso 0.25 1 d DG U P A -1
C7 C 0.4022(7) 0.7456(12) 0.7886(11) 0.123(11) Uiso 0.25 1 d DG U P A -1
H7 H 0.408176 0.742155 0.813631 0.147 Uiso 0.25 1 calc R U P A -1
C8 C 0.3911(7) 0.7798(12) 0.7763(12) 0.117(10) Uiso 0.25 1 d DG U P A -1
C9 C 0.3824(7) 0.7848(11) 0.7396(12) 0.118(10) Uiso 0.25 1 d DG U P A -1
C10 C 0.3848(6) 0.7557(13) 0.7153(11) 0.117(10) Uiso 0.25 1 d DG U P A -1
H10 H 0.378884 0.759185 0.690287 0.140 Uiso 0.25 1 calc R U P A -1
C11 C 0.4157(14) 0.6749(17) 0.7798(16) 0.148(18) Uiso 0.25 1 d D U P A -1
H11A H 0.416285 0.657615 0.759303 0.221 Uiso 0.25 1 calc R U P A -1
H11B H 0.439893 0.675798 0.791322 0.221 Uiso 0.25 1 calc R U P A -1
H11C H 0.397547 0.666906 0.797718 0.221 Uiso 0.25 1 calc R U P A -1
C12 C 0.3709(15) 0.8264(16) 0.7244(17) 0.131(18) Uiso 0.25 1 d D U P A -1
H12A H 0.370440 0.843648 0.744924 0.197 Uiso 0.25 1 calc R U P A -1
H12B H 0.388875 0.834611 0.706301 0.197 Uiso 0.25 1 calc R U P A -1
H12C H 0.346649 0.825423 0.713064 0.197 Uiso 0.25 1 calc R U P A -1

loop_
_atom_type_symbol
_atom_type_description
_atom_type_scat_dispersion_real
_atom_type_scat_dispersion_imag
_atom_type_scat_source
C C 0.0181 0.0091 'International Tables Vol C Tables 4.2.6.8 and 6.1.1.4'
H H 0.0000 0.0000 'International Tables Vol C Tables 4.2.6.8 and 6.1.1.4'
Zr Zr -0.1862 2.2449 'International Tables Vol C Tables 4.2.6.8 and 6.1.1.4'
O O 0.0492 0.0322 'International Tables Vol C Tables 4.2.6.8 and 6.1.1.4'
Cl Cl 0.3639 0.7018 'International Tables Vol C Tables 4.2.6.8 and 6.1.1.4'

loop_
_geom_angle_atom_site_label_1
_geom_angle_atom_site_label_2
_geom_angle_atom_site_label_3
_geom_angle
_geom_angle_site_symmetry_1
_geom_angle_site_symmetry_3
_geom_angle_publ_flag
O1 Zr1 O2 73.9(6) . . ?
O1 Zr1 O2 73.9(6) . 7_665 ?
O2 Zr1 O2 93.3(9) . 7_665 ?
O1 Zr1 O3 79.6(6) . . ?
O2 Zr1 O3 152.8(5) . . ?
O2 Zr1 O3 85.0(5) 7_665 . ?
O1 Zr1 O3 79.6(6) . 118_656 ?
O2 Zr1 O3 85.0(5) . 118_656 ?
O2 Zr1 O3 152.8(5) 7_665 118_656 ?
O3 Zr1 O3 84.3(6) . 118_656 ?
O1 Zr1 C3 152.8(10) . . ?
O2 Zr1 C3 122.3(5) . . ?
O2 Zr1 C3 122.3(5) 7_665 . ?
O3 Zr1 C3 80.3(6) . . ?
O3 Zr1 C3 80.3(6) 118_656 . ?
O1 Zr1 C1 152.0(8) . . ?
O2 Zr1 C1 101.1(5) . . ?
O2 Zr1 C1 79.0(5) 7_665 . ?
O3 Zr1 C1 105.2(5) . . ?
O3 Zr1 C1 128.0(5) 118_656 . ?
C3 Zr1 C1 52.6(8) . . ?
O1 Zr1 C1 152.0(8) . 118_656 ?
O2 Zr1 C1 79.0(5) . 118_656 ?
O2 Zr1 C1 101.1(5) 7_665 118_656 ?
O3 Zr1 C1 128.0(5) . 118_656 ?
O3 Zr1 C1 105.2(5) 118_656 118_656 ?
C3 Zr1 C1 52.6(8) . 118_656 ?
C1 Zr1 C1 30.6(7) . 118_656 ?
O1 Zr1 C2 151.1(5) . . ?
O2 Zr1 C2 131.5(6) . . ?
O2 Zr1 C2 89.1(6) 7_665 . ?
O3 Zr1 C2 75.7(6) . . ?
O3 Zr1 C2 112.2(6) 118_656 . ?
C3 Zr1 C2 33.1(5) . . ?
C1 Zr1 C2 32.2(5) . . ?
C1 Zr1 C2 53.1(5) 118_656 . ?
O1 Zr1 C2 151.1(5) . 118_656 ?
O2 Zr1 C2 89.1(6) . 118_656 ?
O2 Zr1 C2 131.5(6) 7_665 118_656 ?
O3 Zr1 C2 112.2(6) . 118_656 ?
O3 Zr1 C2 75.7(6) 118_656 118_656 ?
C3 Zr1 C2 33.1(5) . 118_656 ?
C1 Zr1 C2 53.1(5) . 118_656 ?
C1 Zr1 C2 32.2(5) 118_656 118_656 ?
C2 Zr1 C2 55.5(9) . 118_656 ?
O1 Zr1 Zr1 36.8(4) . 10_656 ?
O2 Zr1 Zr1 37.5(3) . 10_656 ?
O2 Zr1 Zr1 86.2(4) 7_665 10_656 ?
O3 Zr1 Zr1 115.3(3) . 10_656 ?
O3 Zr1 Zr1 75.9(3) 118_656 10_656 ?
C3 Zr1 Zr1 149.64(10) . 10_656 ?
C1 Zr1 Zr1 135.3(4) . 10_656 ?
C1 Zr1 Zr1 116.5(4) 118_656 10_656 ?
C2 Zr1 Zr1 167.5(5) . 10_656 ?
C2 Zr1 Zr1 120.7(5) 118_656 10_656 ?
O1 Zr1 Zr1 36.8(4) . 7_665 ?
O2 Zr1 Zr1 86.2(4) . 7_665 ?
O2 Zr1 Zr1 37.5(3) 7_665 7_665 ?
O3 Zr1 Zr1 75.9(3) . 7_665 ?
O3 Zr1 Zr1 115.3(3) 118_656 7_665 ?
C3 Zr1 Zr1 149.64(10) . 7_665 ?
C1 Zr1 Zr1 116.5(4) . 7_665 ?
C1 Zr1 Zr1 135.3(4) 118_656 7_665 ?
C2 Zr1 Zr1 120.7(4) . 7_665 ?
C2 Zr1 Zr1 167.5(5) 118_656 7_665 ?
Zr1 Zr1 Zr1 60.0 10_656 7_665 ?
Zr1 O1 Zr1 106.4(8) 10_656 . ?
Zr1 O1 Zr1 106.4(8) 10_656 7_665 ?
Zr1 O1 Zr1 106.4(8) . 7_665 ?
Zr1 O2 Zr1 104.9(7) . 10_656 ?
Zr1 O2 H2 127.5 . . ?
Zr1 O2 H2 127.5 10_656 . ?
C4 O3 Zr1 128.5(15) . . ?
C1 C1 C2 111.7(11) 118_656 . ?
C1 C1 Zr1 74.7(4) 118_656 . ?
C2 C1 Zr1 74.8(12) . . ?
C1 C1 H1 124.0 118_656 . ?
C2 C1 H1 124.0 . . ?
Zr1 C1 H1 124.0 . . ?
C1 C2 C3 103(2) . . ?
C1 C2 Zr1 72.9(12) . . ?
C3 C2 Zr1 71.2(14) . . ?
C1 C2 H2A 128.1 . . ?
C3 C2 H2A 128.1 . . ?
Zr1 C2 H2A 128.1 . . ?
C2 C3 C2 111(3) 118_656 . ?
C2 C3 Zr1 75.6(14) 118_656 . ?
C2 C3 Zr1 75.6(14) . . ?
C2 C3 H3 124.1 118_656 . ?
C2 C3 H3 124.1 . . ?
Zr1 C3 H3 124.1 . . ?
O3 C4 O3 131(3) . 115 ?
O3 C4 C5 120.1(19) . . ?
O3 C4 C5 109.1(18) 115 . ?
C6 C5 C10 120.0 . . ?
C6 C5 C4 131(2) . . ?
C10 C5 C4 109(2) . . ?
C7 C6 C5 120.0 . . ?
C7 C6 C11 119.7(8) . . ?
C5 C6 C11 120.2(8) . . ?
C6 C7 C8 120.0 . . ?
C6 C7 H7 120.0 . . ?
C8 C7 H7 120.0 . . ?
C7 C8 C9 120.0 . . ?
C10 C9 C8 120.0 . . ?
C10 C9 C12 120.0(8) . . ?
C8 C9 C12 119.9(8) . . ?
C9 C10 C5 120.0 . . ?
C9 C10 H10 120.0 . . ?
C5 C10 H10 120.0 . . ?
C6 C11 H11A 109.5 . . ?
C6 C11 H11B 109.5 . . ?
H11A C11 H11B 109.5 . . ?
C6 C11 H11C 109.5 . . ?
H11A C11 H11C 109.5 . . ?
H11B C11 H11C 109.5 . . ?
C9 C12 H12A 109.5 . . ?
C9 C12 H12B 109.5 . . ?
H12A C12 H12B 109.5 . . ?
C9 C12 H12C 109.5 . . ?
H12A C12 H12C 109.5 . . ?
H12B C12 H12C 109.5 . . ?

loop_
_geom_bond_atom_site_label_1
_geom_bond_atom_site_label_2
_geom_bond_distance
_geom_bond_site_symmetry_2
_geom_bond_publ_flag
Zr1 O1 2.090(11) . ?
Zr1 O2 2.111(10) . ?
Zr1 O2 2.111(10) 7_665 ?
Zr1 O3 2.187(12) . ?
Zr1 O3 2.187(12) 118_656 ?
Zr1 C3 2.47(3) . ?
Zr1 C1 2.502(19) . ?
Zr1 C1 2.502(19) 118_656 ?
Zr1 C2 2.53(2) . ?
Zr1 C2 2.53(2) 118_656 ?
Zr1 Zr1 3.347(5) 10_656 ?
Zr1 Zr1 3.347(5) 7_665 ?
O2 H2 0.9500 . ?
O3 C4 1.256(14) . ?
C1 C1 1.32(3) 118_656 ?
C1 C2 1.40(2) . ?
C1 H1 1.0000 . ?
C2 C3 1.43(2) . ?
C2 H2A 1.0000 . ?
C3 H3 1.0000 . ?
C4 C5 1.64(5) . ?
C5 C6 1.3900 . ?
C5 C10 1.3900 . ?
C6 C7 1.3900 . ?
C6 C11 1.67(4) . ?
C7 C8 1.3900 . ?
C7 H7 0.9500 . ?
C8 C9 1.3900 . ?
C9 C10 1.3900 . ?
C9 C12 1.67(4) . ?
C10 H10 0.9500 . ?
C11 H11A 0.9800 . ?
C11 H11B 0.9800 . ?
C11 H11C 0.9800 . ?
C12 H12A 0.9800 . ?
C12 H12B 0.9800 . ?
C12 H12C 0.9800 . ?

loop_
_geom_hbond_atom_site_label_D
_geom_hbond_atom_site_label_H
_geom_hbond_atom_site_label_A
_geom_hbond_distance_DH
_geom_hbond_distance_HA
_geom_hbond_distance_DA
_geom_hbond_angle_DHA
_geom_hbond_site_symmetry_A
_geom_hbond_publ_flag
O2 H2 Cl1 0.95 2.13 3.062(17) 167.4 . yes
